data_8106678
loop_
_publ_author_name
'Song, Jing'

_publ_section_title
;
 Crystal structure of
 2-amino-4-(3-bromo-4-fluoro-phenyl)-7,7-dimethyl-5-oxo-5,6,7,8-tetrahydro-4H-chromene-3-carbonitrile,
 C18H16BrFN2O2
;
_journal_issue 5
_journal_name_full 'Zeitschrift f\"ur Kristallographie - New Crystal Structures'
_journal_page_first 785
_journal_page_last 786
_journal_paper_doi 10.1515/ncrs-2017-0036
_journal_volume 232
_journal_year 2017
_chemical_formula_sum 'C18 H16 Br F N2 O2'
_chemical_formula_weight 391.24
_space_group_IT_number 15
_space_group_name_Hall '-C 2yc'
_space_group_name_H-M_alt 'C 1 2/c 1'
_symmetry_cell_setting monoclinic
_symmetry_space_group_name_Hall '-C 2yc'
_symmetry_space_group_name_H-M 'C 1 2/c 1'
_atom_sites_solution_hydrogens geom
_atom_sites_solution_primary direct
_atom_sites_solution_secondary difmap
_cell_angle_alpha 90.00
_cell_angle_beta 93.786(6)
_cell_angle_gamma 90.00
_cell_formula_units_Z 8
_cell_length_a 23.5259(15)
_cell_length_b 9.3637(6)
_cell_length_c 15.7104(13)
_cell_measurement_reflns_used 1418
_cell_measurement_temperature 293(2)
_cell_measurement_theta_max 23.0970
_cell_measurement_theta_min 2.6040
_cell_volume 3453.3(4)
_computing_cell_refinement 'Bruker SAINT [1]'
_computing_data_collection 'Bruker APEX2 [1]'
_computing_data_reduction 'Bruker SAINT [1]'
_computing_molecular_graphics 'Bruker SHELXTL [1]'
_computing_publication_material 'Bruker SHELXTL [1]'
_computing_structure_refinement 'SHELXL-97 (Sheldrick, 2008) [2]'
_computing_structure_solution 'SHELXS-97 (Sheldrick, 2008) [2]'
_diffrn_ambient_temperature 293(2)
_diffrn_measured_fraction_theta_full 0.999
_diffrn_measured_fraction_theta_max 0.999
_diffrn_measurement_device_type 'Bruker APEX-II CCD'
_diffrn_measurement_method '\f and \w scans'
_diffrn_radiation_monochromator graphite
_diffrn_radiation_source 'fine-focus sealed tube'
_diffrn_radiation_type MoK\a
_diffrn_radiation_wavelength 0.71073
_diffrn_reflns_av_R_equivalents 0.0348
_diffrn_reflns_av_sigmaI/netI 0.0620
_diffrn_reflns_limit_h_max 27
_diffrn_reflns_limit_h_min -17
_diffrn_reflns_limit_k_max 7
_diffrn_reflns_limit_k_min -11
_diffrn_reflns_limit_l_max 17
_diffrn_reflns_limit_l_min -18
_diffrn_reflns_number 6434
_diffrn_reflns_theta_full 25.00
_diffrn_reflns_theta_max 25.00
_diffrn_reflns_theta_min 2.60
_exptl_absorpt_coefficient_mu 2.403
_exptl_absorpt_correction_T_max 1.00000
_exptl_absorpt_correction_T_min 0.68952
_exptl_absorpt_correction_type multi-scan
_exptl_absorpt_process_details SADABS
_exptl_crystal_colour colorless
_exptl_crystal_density_diffrn 1.505
_exptl_crystal_density_method 'not measured'
_exptl_crystal_description prism
_exptl_crystal_F_000 1584
_exptl_crystal_size_max 0.18
_exptl_crystal_size_mid 0.16
_exptl_crystal_size_min 0.14
_refine_diff_density_max 0.259
_refine_diff_density_min -0.516
_refine_diff_density_rms 0.059
_refine_ls_extinction_coef 0.0039(3)
_refine_ls_extinction_expression Fc^*^=kFc[1+0.001xFc^2^\l^3^/sin(2\q)]^-1/4^
_refine_ls_extinction_method SHELXL
_refine_ls_goodness_of_fit_ref 0.971
_refine_ls_hydrogen_treatment constr
_refine_ls_matrix_type full
_refine_ls_number_parameters 218
_refine_ls_number_reflns 3029
_refine_ls_number_restraints 0
_refine_ls_restrained_S_all 0.971
_refine_ls_R_factor_all 0.0935
_refine_ls_R_factor_gt 0.0486
_refine_ls_shift/su_max 0.000
_refine_ls_shift/su_mean 0.000
_refine_ls_structure_factor_coef Fsqd
_refine_ls_weighting_details 'calc w=1/[\s^2^(Fo^2^)+(0.0631P)^2^+1.8676P] where P=(Fo^2^+2Fc^2^)/3'
_refine_ls_weighting_scheme calc
_refine_ls_wR_factor_gt 0.1111
_refine_ls_wR_factor_ref 0.1366
_reflns_number_gt 1903
_reflns_number_total 3029
_reflns_threshold_expression >2sigma(I)
_cod_data_source_file suppl_ncrs-2017-0036_suppl.cif
_cod_data_source_block a
_cod_original_sg_symbol_H-M C2/c
_cod_database_code 8106678

loop_
_symmetry_equiv_pos_as_xyz
'x, y, z'
'-x, y, -z+1/2'
'x+1/2, y+1/2, z'
'-x+1/2, y+1/2, -z+1/2'
'-x, -y, -z'
'x, -y, z-1/2'
'-x+1/2, -y+1/2, -z'
'x+1/2, -y+1/2, z-1/2'

loop_
_atom_site_label
_atom_site_type_symbol
_atom_site_fract_x
_atom_site_fract_y
_atom_site_fract_z
_atom_site_U_iso_or_equiv
_atom_site_adp_type
_atom_site_occupancy
_atom_site_symmetry_multiplicity
_atom_site_calc_flag
_atom_site_refinement_flags
_atom_site_disorder_assembly
_atom_site_disorder_group
Br1 Br 0.21175(2) 0.70247(7) 0.11977(4) 0.1004(4) Uani 1 1 d . . .
F1 F 0.25649(13) 0.5221(3) 0.26595(19) 0.1064(12) Uani 1 1 d . . .
C1 C 0.43634(14) 0.8184(3) -0.0118(2) 0.0333(8) Uani 1 1 d . . .
C2 C 0.45189(14) 0.7788(3) 0.0695(2) 0.0313(8) Uani 1 1 d . . .
C3 C 0.43144(14) 0.8577(3) 0.1455(2) 0.0347(8) Uani 1 1 d . . .
H3A H 0.4630 0.8620 0.1893 0.042 Uiso 1 1 calc R . .
C4 C 0.41708(14) 1.0075(3) 0.1181(2) 0.0324(8) Uani 1 1 d . . .
C5 C 0.40462(15) 1.0416(3) 0.0368(2) 0.0345(8) Uani 1 1 d . . .
C6 C 0.48302(15) 0.6516(4) 0.0837(2) 0.0338(8) Uani 1 1 d . . .
C7 C 0.41650(15) 1.1199(4) 0.1823(2) 0.0403(9) Uani 1 1 d . . .
C8 C 0.40311(19) 1.2688(4) 0.1522(3) 0.0515(11) Uani 1 1 d . . .
H8A H 0.4382 1.3154 0.1387 0.062 Uiso 1 1 calc R . .
H8B H 0.3874 1.3219 0.1982 0.062 Uiso 1 1 calc R . .
C9 C 0.36140(16) 1.2748(3) 0.0745(2) 0.0413(9) Uani 1 1 d . . .
C10 C 0.38451(17) 1.1823(3) 0.0047(2) 0.0429(9) Uani 1 1 d . . .
H10A H 0.3548 1.1682 -0.0404 0.051 Uiso 1 1 calc R . .
H10B H 0.4158 1.2318 -0.0197 0.051 Uiso 1 1 calc R . .
C11 C 0.38248(16) 0.7782(4) 0.1826(2) 0.0375(9) Uani 1 1 d . . .
C12 C 0.3930(2) 0.6884(4) 0.2512(2) 0.0592(12) Uani 1 1 d . . .
H12A H 0.4293 0.6850 0.2783 0.071 Uiso 1 1 calc R . .
C13 C 0.3505(3) 0.6032(5) 0.2805(3) 0.0744(15) Uani 1 1 d . . .
H13A H 0.3579 0.5424 0.3266 0.089 Uiso 1 1 calc R . .
C14 C 0.2981(2) 0.6100(4) 0.2409(3) 0.0655(14) Uani 1 1 d . . .
C15 C 0.28532(18) 0.6995(4) 0.1726(3) 0.0547(11) Uani 1 1 d . . .
C16 C 0.32817(16) 0.7836(3) 0.1439(2) 0.0411(9) Uani 1 1 d . . .
H16A H 0.3204 0.8446 0.0980 0.049 Uiso 1 1 calc R . .
O1 O 0.40883(11) 0.9452(2) -0.02864(14) 0.0418(6) Uani 1 1 d . . .
O2 O 0.42833(12) 1.0922(3) 0.25764(17) 0.0592(8) Uani 1 1 d . . .
N1 N 0.44415(14) 0.7502(3) -0.08436(18) 0.0469(8) Uani 1 1 d . . .
H1A H 0.4613 0.6690 -0.0834 0.056 Uiso 1 1 calc R . .
H1B H 0.4321 0.7873 -0.1323 0.056 Uiso 1 1 calc R . .
N2 N 0.50901(14) 0.5502(3) 0.0977(2) 0.0509(9) Uani 1 1 d . . .
C17 C 0.30378(18) 1.2199(5) 0.0988(3) 0.0694(13) Uani 1 1 d . . .
H17A H 0.3080 1.1248 0.1211 0.104 Uiso 1 1 calc R . .
H17B H 0.2776 1.2190 0.0492 0.104 Uiso 1 1 calc R . .
H17C H 0.2894 1.2812 0.1413 0.104 Uiso 1 1 calc R . .
C18 C 0.3547(2) 1.4273(4) 0.0407(3) 0.0632(13) Uani 1 1 d . . .
H18A H 0.3394 1.4867 0.0835 0.095 Uiso 1 1 calc R . .
H18B H 0.3292 1.4277 -0.0096 0.095 Uiso 1 1 calc R . .
H18C H 0.3911 1.4635 0.0271 0.095 Uiso 1 1 calc R . .

loop_
_atom_site_aniso_label
_atom_site_aniso_U_11
_atom_site_aniso_U_22
_atom_site_aniso_U_33
_atom_site_aniso_U_23
_atom_site_aniso_U_13
_atom_site_aniso_U_12
Br1 0.0528(4) 0.1264(6) 0.1229(6) -0.0222(4) 0.0117(3) -0.0256(3)
F1 0.129(3) 0.0752(17) 0.125(3) 0.0033(17) 0.086(2) -0.0197(18)
C1 0.034(2) 0.0352(19) 0.031(2) -0.0014(16) -0.0002(15) 0.0053(16)
C2 0.0302(19) 0.0374(19) 0.0257(19) 0.0006(15) -0.0024(14) 0.0057(16)
C3 0.038(2) 0.0420(19) 0.0234(19) -0.0031(15) -0.0072(14) 0.0060(17)
C4 0.030(2) 0.0365(19) 0.030(2) -0.0057(16) 0.0014(14) -0.0003(16)
C5 0.039(2) 0.0343(19) 0.030(2) -0.0056(16) 0.0037(15) 0.0001(16)
C6 0.035(2) 0.042(2) 0.0228(19) -0.0026(16) -0.0041(15) 0.0009(19)
C7 0.038(2) 0.048(2) 0.035(2) -0.0125(18) -0.0002(16) -0.0031(18)
C8 0.064(3) 0.040(2) 0.051(3) -0.0134(19) 0.010(2) -0.003(2)
C9 0.046(2) 0.036(2) 0.044(2) -0.0017(17) 0.0131(18) 0.0038(17)
C10 0.054(2) 0.0321(19) 0.043(2) 0.0011(17) 0.0043(18) 0.0002(18)
C11 0.052(2) 0.040(2) 0.0216(19) -0.0028(16) 0.0049(16) 0.0090(18)
C12 0.081(3) 0.067(3) 0.030(2) 0.013(2) 0.006(2) 0.017(2)
C13 0.110(5) 0.067(3) 0.050(3) 0.023(2) 0.030(3) 0.012(3)
C14 0.091(4) 0.047(3) 0.064(3) 0.000(2) 0.049(3) -0.006(3)
C15 0.056(3) 0.048(2) 0.062(3) -0.013(2) 0.022(2) -0.002(2)
C16 0.048(2) 0.037(2) 0.039(2) 0.0026(17) 0.0084(18) 0.0019(18)
O1 0.0603(17) 0.0388(13) 0.0254(14) -0.0035(11) -0.0045(11) 0.0143(12)
O2 0.083(2) 0.0586(17) 0.0340(18) -0.0177(14) -0.0080(14) 0.0038(15)
N1 0.072(2) 0.0442(16) 0.0251(17) -0.0018(14) 0.0037(15) 0.0186(16)
N2 0.058(2) 0.0478(19) 0.045(2) -0.0022(16) -0.0077(16) 0.0141(18)
C17 0.048(3) 0.084(3) 0.078(4) 0.018(3) 0.013(2) 0.009(2)
C18 0.084(3) 0.041(2) 0.066(3) -0.004(2) 0.018(2) 0.015(2)

loop_
_atom_type_symbol
_atom_type_description
_atom_type_scat_dispersion_real
_atom_type_scat_dispersion_imag
_atom_type_scat_source
C C 0.0033 0.0016 'International Tables Vol C Tables 4.2.6.8 and 6.1.1.4'
H H 0.0000 0.0000 'International Tables Vol C Tables 4.2.6.8 and 6.1.1.4'
N N 0.0061 0.0033 'International Tables Vol C Tables 4.2.6.8 and 6.1.1.4'
O O 0.0106 0.0060 'International Tables Vol C Tables 4.2.6.8 and 6.1.1.4'
F F 0.0171 0.0103 'International Tables Vol C Tables 4.2.6.8 and 6.1.1.4'
Br Br -0.2901 2.4595 'International Tables Vol C Tables 4.2.6.8 and 6.1.1.4'

loop_
_geom_angle_atom_site_label_1
_geom_angle_atom_site_label_2
_geom_angle_atom_site_label_3
_geom_angle
_geom_angle_site_symmetry_1
_geom_angle_site_symmetry_3
N1 C1 C2 129.2(3) . .
N1 C1 O1 109.9(3) . .
C2 C1 O1 120.8(3) . .
C1 C2 C6 118.9(3) . .
C1 C2 C3 122.1(3) . .
C6 C2 C3 118.6(3) . .
C4 C3 C2 108.0(3) . .
C4 C3 C11 113.9(3) . .
C2 C3 C11 110.7(3) . .
C4 C3 H3A 108.0 . .
C2 C3 H3A 108.0 . .
C11 C3 H3A 108.0 . .
C5 C4 C7 118.6(3) . .
C5 C4 C3 122.1(3) . .
C7 C4 C3 119.3(3) . .
C4 C5 O1 122.5(3) . .
C4 C5 C10 126.0(3) . .
O1 C5 C10 111.5(3) . .
N2 C6 C2 177.7(4) . .
O2 C7 C4 120.2(3) . .
O2 C7 C8 122.1(3) . .
C4 C7 C8 117.7(3) . .
C7 C8 C9 113.6(3) . .
C7 C8 H8A 108.9 . .
C9 C8 H8A 108.9 . .
C7 C8 H8B 108.9 . .
C9 C8 H8B 108.9 . .
H8A C8 H8B 107.7 . .
C8 C9 C17 109.0(3) . .
C8 C9 C10 108.4(3) . .
C17 C9 C10 110.7(3) . .
C8 C9 C18 111.1(3) . .
C17 C9 C18 109.2(3) . .
C10 C9 C18 108.4(3) . .
C5 C10 C9 112.4(3) . .
C5 C10 H10A 109.1 . .
C9 C10 H10A 109.1 . .
C5 C10 H10B 109.1 . .
C9 C10 H10B 109.1 . .
H10A C10 H10B 107.8 . .
C12 C11 C16 118.7(4) . .
C12 C11 C3 119.9(4) . .
C16 C11 C3 121.1(3) . .
C11 C12 C13 121.2(5) . .
C11 C12 H12A 119.4 . .
C13 C12 H12A 119.4 . .
C14 C13 C12 118.7(4) . .
C14 C13 H13A 120.7 . .
C12 C13 H13A 120.7 . .
C13 C14 F1 119.6(5) . .
C13 C14 C15 122.3(4) . .
F1 C14 C15 118.1(5) . .
C16 C15 C14 118.4(4) . .
C16 C15 Br1 121.5(3) . .
C14 C15 Br1 120.1(3) . .
C15 C16 C11 120.8(4) . .
C15 C16 H16A 119.6 . .
C11 C16 H16A 119.6 . .
C1 O1 C5 118.7(3) . .
C1 N1 H1A 120.0 . .
C1 N1 H1B 120.0 . .
H1A N1 H1B 120.0 . .
C9 C17 H17A 109.5 . .
C9 C17 H17B 109.5 . .
H17A C17 H17B 109.5 . .
C9 C17 H17C 109.5 . .
H17A C17 H17C 109.5 . .
H17B C17 H17C 109.5 . .
C9 C18 H18A 109.5 . .
C9 C18 H18B 109.5 . .
H18A C18 H18B 109.5 . .
C9 C18 H18C 109.5 . .
H18A C18 H18C 109.5 . .
H18B C18 H18C 109.5 . .

loop_
_geom_bond_atom_site_label_1
_geom_bond_atom_site_label_2
_geom_bond_distance
_geom_bond_site_symmetry_2
Br1 C15 1.870(5) .
F1 C14 1.357(5) .
C1 N1 1.329(4) .
C1 C2 1.358(4) .
C1 O1 1.370(4) .
C2 C6 1.408(5) .
C2 C3 1.508(4) .
C3 C4 1.499(4) .
C3 C11 1.520(5) .
C3 H3A 0.9800 .
C4 C5 1.331(4) .
C4 C7 1.459(5) .
C5 O1 1.377(4) .
C5 C10 1.477(5) .
C6 N2 1.143(4) .
C7 O2 1.225(4) .
C7 C8 1.500(5) .
C8 C9 1.516(6) .
C8 H8A 0.9700 .
C8 H8B 0.9700 .
C9 C17 1.522(5) .
C9 C10 1.526(5) .
C9 C18 1.528(5) .
C10 H10A 0.9700 .
C10 H10B 0.9700 .
C11 C12 1.376(5) .
C11 C16 1.379(5) .
C12 C13 1.381(6) .
C12 H12A 0.9300 .
C13 C14 1.345(7) .
C13 H13A 0.9300 .
C14 C15 1.379(6) .
C15 C16 1.378(5) .
C16 H16A 0.9300 .
N1 H1A 0.8600 .
N1 H1B 0.8600 .
C17 H17A 0.9600 .
C17 H17B 0.9600 .
C17 H17C 0.9600 .
C18 H18A 0.9600 .
C18 H18B 0.9600 .
C18 H18C 0.9600 .
